data_9000511
loop_
_publ_author_name
'Taylor, M.'
'Brown, G. E.'

_publ_section_title
;
 High-temperature structural study of the P2_1/a - A2/a phase transition in
 synthetic titanite, CaTiSiO5
 T = 270 deg C
;
_journal_name_full 'American Mineralogist'
_journal_page_first 435
_journal_page_last 447
_journal_volume 61
_journal_year 1976
_chemical_formula_sum 'Ca O5 Si Ti'
_chemical_name_mineral Titanite
_space_group_IT_number 15
_symmetry_space_group_name_Hall '-A 2yab'
_symmetry_space_group_name_H-M 'A 1 2/n 1'
_cell_angle_alpha 90
_cell_angle_beta 113.7
_cell_angle_gamma 90
_cell_length_a 7.060
_cell_length_b 8.737
_cell_length_c 6.565
_cell_formula_units_Z 4
_cell_volume 370.798
_database_code_amcsd 0000522
_diffrn_ambient_temperature 543.15
_exptl_crystal_density_diffrn 3.512
_cod_original_sg_symbol_H-M 'A 1 2/a 1'
_cod_original_formula_sum 'Ca Ti Si O5'
_cod_database_code 9000511

loop_
_space_group_symop_operation_xyz
x,y,z
x,1/2+y,1/2+z
1/2+x,1/2-y,z
1/2+x,-y,1/2+z
1/2-x,y,1/2-z
1/2-x,1/2+y,-z
-x,1/2-y,1/2-z
-x,-y,-z

loop_
_atom_site_label
_atom_site_fract_x
_atom_site_fract_y
_atom_site_fract_z
_atom_site_U_iso_or_equiv
Ca 0.25000 0.41870 0.25000 0.02292
Ti 0.50000 0.25000 0.75000 0.01330
Si 0.75000 0.43310 0.25000 0.00785
O1 0.75000 0.31970 0.75000 0.01343
O2 0.91040 0.31600 0.43420 0.01330
O3 0.38200 0.46000 0.64670 0.01267

loop_
_cod_related_entry_id
_cod_related_entry_database
_cod_related_entry_code
1 AMCSD 0000522
